data_1570733
loop_
_publ_author_name
'Morteza Najarian, Amin'
'Dinic, Filip'
'Chen, Hao'
'Sabatini, Randy'
'Zheng, Chao'
'Lough, Alan J.'
'Maris, Thierry'
'Saidaminov, Makhsud I.'
'Garcia de Arquer, F. Pelayo'
'Voznyy, Oleksandr'
'Hoogland, Sjoerd'
'Sargent, Edward H.'

_publ_section_title
;
 Homomeric Chains of intermolecular bonds scaffold octahedral germanium
 perovskites
;
_journal_name_full Nature
_journal_page_first 328
_journal_page_last 335
_journal_paper_doi 10.1038/s41586-023-06209-y
_journal_volume 620
_journal_year 2023
_chemical_formula_moiety 'Cl4 Cu, 2(C7 H9 F N)'
_chemical_formula_sum 'C14 H18 Cl4 Cu F2 N2'
_chemical_formula_weight 457.64
_chemical_name_systematic
;
catena-[bis((4-fluorophenyl)methylammonium) 
bis(m-chloro)-dichloro-copper(ii)]
;
_space_group_crystal_system orthorhombic
_space_group_IT_number 62
_space_group_name_Hall '-P 2ac 2n'
_space_group_name_H-M_alt 'P n m a'
_atom_sites_solution_hydrogens geom
_atom_sites_solution_primary direct
_audit_creation_method SHELXL-2019/1
_cell_angle_alpha 90
_cell_angle_beta 90
_cell_angle_gamma 90
_cell_formula_units_Z 4
_cell_length_a 10.5352(3)
_cell_length_b 31.0969(9)
_cell_length_c 5.2099(2)
_cell_measurement_reflns_used 5574
_cell_measurement_temperature 150(2)
_cell_measurement_theta_max 65.92
_cell_measurement_theta_min 5.69
_cell_volume 1706.83(10)
_computing_cell_refinement APEX4
_computing_data_collection 'APEX4 (Bruker AXS, 2021)'
_computing_data_reduction APEX4
_computing_molecular_graphics 'PLATON (Spek, 2009)'
_computing_publication_material 'SHELXTL (Sheldrick, 2008)'
_computing_structure_refinement 'SHELXL-2019/1 (Sheldrick, 2015b)'
_computing_structure_solution 'SHELXT 2018/2 (Sheldrick, 2015a)'
_diffrn_ambient_temperature 150(2)
_diffrn_measured_fraction_theta_full 0.977
_diffrn_measured_fraction_theta_max 0.977
_diffrn_measurement_device_type 'Bruker Kappa APEX-DUO CMOS PHOTON II'
_diffrn_measurement_method '\f and \w scans'
_diffrn_radiation_type CuK\a
_diffrn_radiation_wavelength 1.54178
_diffrn_reflns_av_R_equivalents 0.0456
_diffrn_reflns_av_unetI/netI 0.0414
_diffrn_reflns_Laue_measured_fraction_full 0.977
_diffrn_reflns_Laue_measured_fraction_max 0.977
_diffrn_reflns_limit_h_max 12
_diffrn_reflns_limit_h_min -12
_diffrn_reflns_limit_k_max 36
_diffrn_reflns_limit_k_min -35
_diffrn_reflns_limit_l_max 6
_diffrn_reflns_limit_l_min -5
_diffrn_reflns_number 16100
_diffrn_reflns_point_group_measured_fraction_full 0.977
_diffrn_reflns_point_group_measured_fraction_max 0.977
_diffrn_reflns_theta_full 66.405
_diffrn_reflns_theta_max 66.405
_diffrn_reflns_theta_min 5.691
_diffrn_source 'Incoatec ImuS with multi-layer optics'
_exptl_absorpt_coefficient_mu 7.744
_exptl_absorpt_correction_T_max 0.7528
_exptl_absorpt_correction_T_min 0.5826
_exptl_absorpt_correction_type multi-scan
_exptl_absorpt_process_details 'SADABS (Krause et al., 2015)'
_exptl_crystal_colour yellow
_exptl_crystal_density_diffrn 1.781
_exptl_crystal_description plate
_exptl_crystal_F_000 924
_exptl_crystal_size_max 0.270
_exptl_crystal_size_mid 0.180
_exptl_crystal_size_min 0.015
_refine_diff_density_max 0.479
_refine_diff_density_min -0.381
_refine_diff_density_rms 0.072
_refine_ls_extinction_coef .
_refine_ls_extinction_method none
_refine_ls_goodness_of_fit_ref 1.072
_refine_ls_hydrogen_treatment constr
_refine_ls_matrix_type full
_refine_ls_number_parameters 122
_refine_ls_number_reflns 1498
_refine_ls_number_restraints 0
_refine_ls_restrained_S_all 1.072
_refine_ls_R_factor_all 0.0351
_refine_ls_R_factor_gt 0.0319
_refine_ls_shift/su_max 0.000
_refine_ls_shift/su_mean 0.000
_refine_ls_structure_factor_coef Fsqd
_refine_ls_weighting_details 'w=1/[\s^2^(Fo^2^)+(0.0267P)^2^+2.6481P] where P=(Fo^2^+2Fc^2^)/3'
_refine_ls_weighting_scheme calc
_refine_ls_wR_factor_gt 0.0815
_refine_ls_wR_factor_ref 0.0837
_reflns_Friedel_coverage 0.000
_reflns_Friedel_fraction_full .
_reflns_Friedel_fraction_max .
_reflns_number_gt 1352
_reflns_number_total 1498
_reflns_threshold_expression 'I > 2\s(I)'
_cod_data_source_file 09-_4F-PMA_2CuCl4.cif
_cod_data_source_block d2266a_a
_cod_database_code 1570733

loop_
_space_group_symop_id
_space_group_symop_operation_xyz
1 'x, y, z'
2 '-x+1/2, -y, z+1/2'
3 '-x, y+1/2, -z'
4 'x+1/2, -y+1/2, -z+1/2'
5 '-x, -y, -z'
6 'x-1/2, y, -z-1/2'
7 'x, -y-1/2, z'
8 '-x-1/2, y-1/2, z-1/2'

loop_
_atom_site_label
_atom_site_type_symbol
_atom_site_fract_x
_atom_site_fract_y
_atom_site_fract_z
_atom_site_U_iso_or_equiv
_atom_site_adp_type
_atom_site_occupancy
_atom_site_site_symmetry_order
_atom_site_calc_flag
_atom_site_refinement_flags_posn
_atom_site_refinement_flags_adp
_atom_site_refinement_flags_occupancy
_atom_site_disorder_assembly
_atom_site_disorder_group
Cu1 Cu 0.16585(4) 0.250000 0.26616(9) 0.01468(18) Uani 1 2 d S T P . .
Cl1 Cl 0.3828(2) 0.250000 0.2318(4) 0.0339(5) Uani 0.5 2 d S T P . .
Cl2 Cl 0.1762(2) 0.250000 -0.1739(5) 0.0237(5) Uani 0.5 2 d S T P . .
Cl3 Cl 0.15946(7) 0.17676(2) 0.27171(13) 0.0344(2) Uani 1 1 d . . . . .
F1 F 0.63517(16) 0.48801(5) 0.2393(3) 0.0366(4) Uani 1 1 d . . . . .
N1 N 0.4290(2) 0.31550(7) 0.7237(5) 0.0336(6) Uani 1 1 d . . . . .
H1C H 0.386228 0.295583 0.817924 0.050 Uiso 1 1 calc R U . . .
H1D H 0.414763 0.310791 0.553750 0.050 Uiso 1 1 calc R U . . .
H1E H 0.513629 0.313337 0.756622 0.050 Uiso 1 1 calc R U . . .
C1 C 0.3851(3) 0.35834(8) 0.7921(6) 0.0322(7) Uani 1 1 d . . . . .
H1A H 0.399065 0.362942 0.978038 0.039 Uiso 1 1 calc R U . . .
H1B H 0.292657 0.360202 0.759689 0.039 Uiso 1 1 calc R U . . .
C2 C 0.4513(2) 0.39360(7) 0.6445(5) 0.0201(5) Uani 1 1 d . . . . .
C3 C 0.5687(2) 0.40864(8) 0.7247(5) 0.0239(6) Uani 1 1 d . . . . .
H3A H 0.606615 0.396809 0.874276 0.029 Uiso 1 1 calc R U . . .
C4 C 0.6314(2) 0.44061(8) 0.5904(5) 0.0248(6) Uani 1 1 d . . . . .
H4A H 0.711912 0.450864 0.645106 0.030 Uiso 1 1 calc R U . . .
C5 C 0.5737(2) 0.45701(8) 0.3760(5) 0.0231(6) Uani 1 1 d . . . . .
C6 C 0.4558(2) 0.44403(8) 0.2921(5) 0.0237(5) Uani 1 1 d . . . . .
H6A H 0.417356 0.456773 0.145748 0.028 Uiso 1 1 calc R U . . .
C7 C 0.3951(2) 0.41163(8) 0.4288(5) 0.0229(5) Uani 1 1 d . . . . .
H7A H 0.314256 0.401706 0.374056 0.027 Uiso 1 1 calc R U . . .
Cl1A Cl 0.4460(2) 0.250000 0.2308(4) 0.0345(6) Uani 0.5 2 d S T P . .
Cl2A Cl 0.1767(2) 0.250000 -0.2944(5) 0.0280(6) Uani 0.5 2 d S T P . .

loop_
_atom_site_aniso_label
_atom_site_aniso_U_11
_atom_site_aniso_U_22
_atom_site_aniso_U_33
_atom_site_aniso_U_23
_atom_site_aniso_U_13
_atom_site_aniso_U_12
Cu1 0.0169(3) 0.0137(3) 0.0134(3) 0.000 0.00013(18) 0.000
Cl1 0.0136(10) 0.0707(15) 0.0174(10) 0.000 -0.0001(9) 0.000
Cl2 0.0210(9) 0.0383(11) 0.0119(14) 0.000 -0.0001(10) 0.000
Cl3 0.0576(5) 0.0132(3) 0.0323(4) 0.0012(2) 0.0058(3) 0.0027(3)
F1 0.0438(9) 0.0255(8) 0.0405(10) 0.0105(7) 0.0110(7) -0.0120(7)
N1 0.0423(13) 0.0136(10) 0.0449(16) 0.0039(10) 0.0137(11) -0.0024(9)
C1 0.0433(15) 0.0161(12) 0.0371(16) 0.0033(11) 0.0215(13) 0.0001(11)
C2 0.0246(11) 0.0117(11) 0.0240(13) -0.0015(9) 0.0100(10) 0.0014(9)
C3 0.0309(13) 0.0199(12) 0.0208(14) -0.0006(10) -0.0011(10) 0.0050(10)
C4 0.0235(12) 0.0224(13) 0.0286(15) -0.0042(10) -0.0003(11) -0.0030(10)
C5 0.0296(13) 0.0136(12) 0.0263(14) 0.0004(10) 0.0081(11) -0.0029(9)
C6 0.0298(13) 0.0218(13) 0.0193(13) 0.0020(10) -0.0009(10) 0.0024(10)
C7 0.0228(11) 0.0187(12) 0.0270(14) -0.0050(10) 0.0020(11) -0.0021(10)
Cl1A 0.0104(9) 0.0733(15) 0.0200(10) 0.000 -0.0003(9) 0.000
Cl2A 0.0247(10) 0.0481(12) 0.0113(14) 0.000 -0.0010(11) 0.000

loop_
_atom_type_symbol
_atom_type_description
_atom_type_scat_dispersion_real
_atom_type_scat_dispersion_imag
_atom_type_scat_source
C C 0.0181 0.0091 'International Tables Vol C Tables 4.2.6.8 and 6.1.1.4'
H H 0.0000 0.0000 'International Tables Vol C Tables 4.2.6.8 and 6.1.1.4'
N N 0.0311 0.0180 'International Tables Vol C Tables 4.2.6.8 and 6.1.1.4'
F F 0.0727 0.0534 'International Tables Vol C Tables 4.2.6.8 and 6.1.1.4'
Cl Cl 0.3639 0.7018 'International Tables Vol C Tables 4.2.6.8 and 6.1.1.4'
Cu Cu -1.9646 0.5888 'International Tables Vol C Tables 4.2.6.8 and 6.1.1.4'

loop_
_geom_angle_atom_site_label_1
_geom_angle_atom_site_label_2
_geom_angle_atom_site_label_3
_geom_angle
_geom_angle_site_symmetry_1
_geom_angle_site_symmetry_3
Cl3 Cu1 Cl3 176.32(4) 7_565 .
Cl3 Cu1 Cl2A 89.36(2) 7_565 1_556
Cl3 Cu1 Cl2A 89.36(2) . 1_556
Cl3 Cu1 Cl1 91.74(2) 7_565 .
Cl3 Cu1 Cl1 91.74(2) . .
Cl2A Cu1 Cl1 91.63(8) 1_556 .
Cl3 Cu1 Cl2 90.81(2) 7_565 .
Cl3 Cu1 Cl2 90.81(2) . .
Cl2A Cu1 Cl2 174.43(6) 1_556 .
Cl1 Cu1 Cl2 82.80(8) . .
Cl3 Cu1 Cl1A 88.30(2) 7_565 6_556
Cl3 Cu1 Cl1A 88.30(2) . 6_556
Cl2A Cu1 Cl1A 92.45(8) 1_556 6_556
Cl1 Cu1 Cl1A 175.91(8) . 6_556
Cl2 Cu1 Cl1A 93.11(8) . 6_556
Cl1A Cl1 Cu1 176.0(3) . .
Cl2A Cl2 Cu1 177.8(4) . .
C1 N1 H1C 109.5 . .
C1 N1 H1D 109.5 . .
H1C N1 H1D 109.5 . .
C1 N1 H1E 109.5 . .
H1C N1 H1E 109.5 . .
H1D N1 H1E 109.5 . .
N1 C1 C2 113.1(2) . .
N1 C1 H1A 108.9 . .
C2 C1 H1A 108.9 . .
N1 C1 H1B 108.9 . .
C2 C1 H1B 108.9 . .
H1A C1 H1B 107.8 . .
C3 C2 C7 119.2(2) . .
C3 C2 C1 120.2(2) . .
C7 C2 C1 120.6(2) . .
C4 C3 C2 121.1(2) . .
C4 C3 H3A 119.5 . .
C2 C3 H3A 119.5 . .
C5 C4 C3 117.9(2) . .
C5 C4 H4A 121.1 . .
C3 C4 H4A 121.1 . .
F1 C5 C4 118.6(2) . .
F1 C5 C6 118.1(2) . .
C4 C5 C6 123.4(2) . .
C5 C6 C7 117.7(2) . .
C5 C6 H6A 121.2 . .
C7 C6 H6A 121.2 . .
C2 C7 C6 120.8(2) . .
C2 C7 H7A 119.6 . .
C6 C7 H7A 119.6 . .
Cl1 Cl1A Cu1 179.2(3) . 6_656
Cl2 Cl2A Cu1 176.7(4) . 1_554

loop_
_geom_bond_atom_site_label_1
_geom_bond_atom_site_label_2
_geom_bond_distance
_geom_bond_site_symmetry_2
Cu1 Cl3 2.2788(6) 7_565
Cu1 Cl3 2.2788(6) .
Cu1 Cl2A 2.292(3) 1_556
Cu1 Cl1 2.293(3) .
Cu1 Cl2 2.295(3) .
Cu1 Cl1A 2.316(2) 6_556
Cl1 Cl1A 0.666(2) .
Cl2 Cl2A 0.628(2) .
F1 C5 1.362(3) .
N1 C1 1.455(4) .
N1 H1C 0.9100 .
N1 H1D 0.9100 .
N1 H1E 0.9100 .
C1 C2 1.510(3) .
C1 H1A 0.9900 .
C1 H1B 0.9900 .
C2 C3 1.387(4) .
C2 C7 1.388(4) .
C3 C4 1.384(4) .
C3 H3A 0.9500 .
C4 C5 1.370(4) .
C4 H4A 0.9500 .
C5 C6 1.377(4) .
C6 C7 1.390(4) .
C6 H6A 0.9500 .
C7 H7A 0.9500 .

loop_
_geom_hbond_atom_site_label_D
_geom_hbond_atom_site_label_H
_geom_hbond_atom_site_label_A
_geom_hbond_distance_DH
_geom_hbond_distance_HA
_geom_hbond_distance_DA
_geom_hbond_angle_DHA
_geom_hbond_site_symmetry_A
_geom_hbond_publ_flag
N1 H1C Cl1 0.91 2.58 3.375(3) 146.2 1_556 yes
N1 H1C Cl2 0.91 2.63 3.396(3) 142.5 1_556 yes
N1 H1C Cl1A 0.91 2.65 3.341(3) 133.1 1_556 yes
N1 H1C Cl2A 0.91 2.69 3.351(3) 130.4 1_556 yes
N1 H1D Cl1 0.91 2.55 3.310(3) 141.4 . yes
N1 H1D Cl1A 0.91 2.55 3.283(3) 137.7 . yes
N1 H1E Cl2 0.91 2.65 3.316(3) 131.2 6_656 yes
N1 H1E Cl3 0.91 2.91 3.586(3) 131.9 4_556 yes
N1 H1E Cl2A 0.91 2.62 3.330(3) 135.4 6_656 yes

loop_
_geom_torsion_atom_site_label_1
_geom_torsion_atom_site_label_2
_geom_torsion_atom_site_label_3
_geom_torsion_atom_site_label_4
_geom_torsion
_geom_torsion_site_symmetry_1
_geom_torsion_site_symmetry_2
_geom_torsion_site_symmetry_3
_geom_torsion_site_symmetry_4
N1 C1 C2 C3 -82.8(3) . . . .
N1 C1 C2 C7 97.8(3) . . . .
C7 C2 C3 C4 -1.3(4) . . . .
C1 C2 C3 C4 179.3(2) . . . .
C2 C3 C4 C5 0.2(4) . . . .
C3 C4 C5 F1 -178.9(2) . . . .
C3 C4 C5 C6 1.6(4) . . . .
F1 C5 C6 C7 178.4(2) . . . .
C4 C5 C6 C7 -2.1(4) . . . .
C3 C2 C7 C6 0.7(4) . . . .
C1 C2 C7 C6 -179.9(2) . . . .
C5 C6 C7 C2 0.9(4) . . . .
